data_2105576
loop_
_publ_author_name
'Valente, E. J.'
'Martin, S. B.'
'Sullivan, L. D.'

_publ_section_title
;
 Pseudoacids. II. 2-Acylbenzoic Acid Derivatives
;
_journal_issue 3
_journal_name_full 'Acta Crystallographica Section B'
_journal_page_first 264
_journal_page_last 276
_journal_paper_doi 10.1107/S0108768197012020
_journal_volume 54
_journal_year 1998
_chemical_formula_sum 'C18 H17 N O3'
_chemical_formula_weight 295.33
_chemical_name_systematic
;
 N-morpholino o-benzoylbenzamide
;
_space_group_IT_number 14
_symmetry_cell_setting monoclinic
_symmetry_space_group_name_Hall '-P 2ybc'
_symmetry_space_group_name_H-M 'P 1 21/c 1'
_audit_creation_method SHELXL
_cell_angle_alpha 90.00
_cell_angle_beta 99.43(4)
_cell_angle_gamma 90.00
_cell_formula_units_Z 4
_cell_length_a 6.844(4)
_cell_length_b 15.696(8)
_cell_length_c 14.154(7)
_cell_measurement_reflns_used 30
_cell_measurement_temperature 293(2)
_cell_measurement_theta_max 25.0
_cell_measurement_theta_min 15.0
_cell_volume 1499.9(14)
_computing_cell_refinement 'P3 (Siemens Analytical Xray Inst. Inc.)'
_computing_data_collection 'P3 (Siemens Analytical Xray Inst. Inc.)'
_computing_data_reduction 'XDISK (Siemens Analytical Xray Inst. Inc.)'
_computing_molecular_graphics 'XP (Siemens Analytical Xray Inst. Inc.)'
_computing_publication_material 'SHELXL-93 (Sheldrick, 1993)'
_computing_structure_refinement 'SHELXL-93 (Sheldrick, 1993)'
_computing_structure_solution 'SHELXS-86 (Sheldrick, 1990)'
_diffrn_ambient_temperature 293(2)
_diffrn_measurement_device 'scintillation counter, PH analysis'
_diffrn_measurement_method \w
_diffrn_radiation_monochromator graphite
_diffrn_radiation_source 'normal-focus sealed tube'
_diffrn_radiation_type MoK\a
_diffrn_radiation_wavelength 0.71073
_diffrn_reflns_av_R_equivalents 0.0390
_diffrn_reflns_av_sigmaI/netI 0.0974
_diffrn_reflns_limit_h_max 8
_diffrn_reflns_limit_h_min 0
_diffrn_reflns_limit_k_max 20
_diffrn_reflns_limit_k_min 0
_diffrn_reflns_limit_l_max 18
_diffrn_reflns_limit_l_min -18
_diffrn_reflns_number 3705
_diffrn_reflns_theta_max 27.49
_diffrn_reflns_theta_min 1.95
_diffrn_standards_decay_% -2.(3)
_diffrn_standards_interval_count 97
_diffrn_standards_interval_time 90
_diffrn_standards_number 3
_exptl_absorpt_coefficient_mu 0.090
_exptl_absorpt_correction_type none
_exptl_crystal_colour colorless
_exptl_crystal_density_diffrn 1.308
_exptl_crystal_density_meas ?
_exptl_crystal_description prism
_exptl_crystal_F_000 644
_exptl_crystal_size_max 0.50
_exptl_crystal_size_mid 0.40
_exptl_crystal_size_min 0.20
_refine_diff_density_max 0.184
_refine_diff_density_min -0.168
_refine_ls_extinction_coef 0.0163(14)
_refine_ls_extinction_method SHELXL
_refine_ls_goodness_of_fit_all 0.685
_refine_ls_goodness_of_fit_obs 1.018
_refine_ls_hydrogen_treatment 'H atoms fixed, calculated'
_refine_ls_matrix_type full
_refine_ls_number_parameters 200
_refine_ls_number_reflns 3433
_refine_ls_number_restraints 0
_refine_ls_restrained_S_all 0.685
_refine_ls_restrained_S_obs 1.018
_refine_ls_R_factor_all 0.0962
_refine_ls_R_factor_obs 0.0431
_refine_ls_shift/esd_max 0.000
_refine_ls_shift/esd_mean 0.000
_refine_ls_structure_factor_coef Fsqd
_refine_ls_weighting_details 'w = 1/[\s^2^(Fo^2^)+(0.0485P)^2^+0.0000P] where P=(Fo^2^+2Fc^2^)/3'
_refine_ls_weighting_scheme calc
_refine_ls_wR_factor_all 0.0990
_refine_ls_wR_factor_obs 0.0906
_reflns_number_observed 1417
_reflns_number_total 3433
_reflns_observed_criterion >2sigma(I)
_cod_data_source_file fr0002.cif
_cod_data_source_block 6
_cod_depositor_comments
;
The following automatic conversions were performed:

'_exptl_crystal_density_meas' value 'not measured' was changed to '?'
- the value is perceived as not measured.

Automatic conversion script
Id: cif_fix_values 3008 2015-01-20 13:52:24Z robertas 

The following automatic conversions were performed:

'_refine_ls_weighting_scheme' value 'w =
1/[\s^2^(Fo^2^)+(0.0485P)^2^+0.0000P] where P=(Fo^2^+2Fc^2^)/3' was
changed to 'calc'. New tag '_refine_ls_weighting_details' was
created. The value of the new tag was set to 'w =
1/[\s^2^(Fo^2^)+(0.0485P)^2^+0.0000P] where P=(Fo^2^+2Fc^2^)/3'.

Automatic conversion script
Id: cif_fix_values 3143 2015-03-26 13:38:13Z robertas 
;
_cod_original_sg_symbol_H-M 'P 21/c'
_cod_database_code 2105576

loop_
_symmetry_equiv_pos_as_xyz
'x, y, z'
'-x, y+1/2, -z+1/2'
'-x, -y, -z'
'x, -y-1/2, z-1/2'

loop_
_atom_site_aniso_label
_atom_site_aniso_U_11
_atom_site_aniso_U_22
_atom_site_aniso_U_33
_atom_site_aniso_U_12
_atom_site_aniso_U_13
_atom_site_aniso_U_23
O1 0.0750(10) 0.0727(10) 0.0453(8) -0.0107(8) 0.0140(7) 0.0122(7)
O2 0.0884(11) 0.0575(8) 0.0416(8) 0.0135(8) 0.0013(7) -0.0094(7)
O3 0.0861(11) 0.0772(10) 0.0426(8) -0.0204(9) 0.0098(8) -0.0095(7)
N 0.0508(10) 0.0582(10) 0.0361(9) -0.0086(9) 0.0064(7) 0.0017(7)
C1 0.0552(13) 0.0389(11) 0.0277(9) 0.0008(10) 0.0062(8) 0.0001(8)
C2 0.0723(15) 0.0462(12) 0.0443(11) 0.0054(11) 0.0070(10) 0.0045(9)
C3 0.100(2) 0.0367(11) 0.0529(13) -0.0032(13) 0.0128(13) 0.0031(10)
C4 0.088(2) 0.0537(14) 0.0429(11) -0.0180(13) 0.0025(12) 0.0037(10)
C5 0.0657(14) 0.0559(13) 0.0342(10) -0.0085(12) 0.0007(9) 0.0050(9)
C6 0.0552(13) 0.0413(10) 0.0281(9) -0.0011(10) 0.0057(9) 0.0022(8)
C7 0.0528(12) 0.0424(11) 0.0385(11) 0.0078(10) 0.0093(9) 0.0066(8)
C8 0.0464(12) 0.0484(11) 0.0384(10) 0.0032(9) 0.0090(9) 0.0003(9)
C9 0.0442(11) 0.0432(11) 0.0433(10) -0.0014(9) 0.0083(9) 0.0071(9)
C10 0.0512(13) 0.0561(13) 0.0616(13) 0.0054(11) 0.0106(11) 0.0106(10)
C11 0.0508(14) 0.0650(14) 0.089(2) 0.0026(12) 0.0054(13) 0.0330(14)
C12 0.069(2) 0.089(2) 0.062(2) -0.0166(15) -0.0102(12) 0.0402(14)
C13 0.089(2) 0.083(2) 0.0416(12) -0.0234(15) 0.0006(11) 0.0174(12)
C14 0.0633(14) 0.0567(12) 0.0400(11) -0.0075(11) 0.0062(10) 0.0064(10)
C15 0.0700(15) 0.0681(14) 0.0363(10) -0.0185(12) 0.0053(10) 0.0048(10)
C16 0.076(2) 0.093(2) 0.0412(12) -0.0209(14) 0.0150(11) -0.0092(12)
C17 0.078(2) 0.0597(13) 0.0548(13) -0.0085(12) 0.0098(12) 0.0001(11)
C18 0.0506(13) 0.0632(14) 0.0556(13) -0.0092(11) 0.0026(10) 0.0009(11)

loop_
_atom_site_label
_atom_site_fract_x
_atom_site_fract_y
_atom_site_fract_z
_atom_site_U_iso_or_equiv
_atom_site_thermal_displace_type
_atom_site_calc_flag
_atom_site_refinement_flags
_atom_site_occupancy
_atom_site_type_symbol
O1 0.0857(2) 0.68780(9) 0.34798(9) 0.0639(4) Uani d . 1 O
O2 0.5063(2) 0.61810(8) 0.28108(9) 0.0635(4) Uani d . 1 O
O3 0.0642(2) 0.60511(9) 0.02932(9) 0.0687(4) Uani d . 1 O
N 0.0696(2) 0.71200(10) 0.18929(10) 0.0485(4) Uani d . 1 N
C1 0.3191(3) 0.78411(11) 0.30599(11) 0.0407(5) Uani d . 1 C
C2 0.2890(3) 0.87106(12) 0.29754(13) 0.0545(5) Uani d . 1 C
H2A 0.1659(3) 0.89167(12) 0.26908(13) 0.065 Uiso calc R 1 H
C3 0.4390(4) 0.92786(13) 0.33078(14) 0.0633(6) Uani d . 1 C
H3A 0.4172(4) 0.98616(13) 0.32368(14) 0.076 Uiso calc R 1 H
C4 0.6201(4) 0.89820(13) 0.37420(13) 0.0626(6) Uani d . 1 C
H4A 0.7203(4) 0.93645(13) 0.39745(13) 0.075 Uiso calc R 1 H
C5 0.6540(3) 0.81173(12) 0.38346(12) 0.0528(5) Uani d . 1 C
H5A 0.7773(3) 0.79198(12) 0.41263(12) 0.063 Uiso calc R 1 H
C6 0.5055(3) 0.75402(11) 0.34960(11) 0.0417(5) Uani d . 1 C
C7 0.1505(3) 0.72340(11) 0.28241(13) 0.0443(5) Uani d . 1 C
C8 0.5452(3) 0.66040(12) 0.35380(13) 0.0441(5) Uani d . 1 C
C9 0.6309(3) 0.62083(11) 0.44695(12) 0.0434(5) Uani d . 1 C
C10 0.7097(3) 0.53901(13) 0.44724(15) 0.0562(5) Uani d . 1 C
H10A 0.7159(3) 0.51134(13) 0.38970(15) 0.067 Uiso calc R 1 H
C11 0.7792(3) 0.49871(15) 0.5339(2) 0.0688(7) Uani d . 1 C
H11A 0.8327(3) 0.44422(15) 0.5344(2) 0.083 Uiso calc R 1 H
C12 0.7686(3) 0.5394(2) 0.6185(2) 0.0758(7) Uani d . 1 C
H12A 0.8134(3) 0.5118(2) 0.6761(2) 0.091 Uiso calc R 1 H
C13 0.6929(4) 0.6202(2) 0.61930(14) 0.0726(7) Uani d . 1 C
H13A 0.6876(4) 0.6477(2) 0.67705(14) 0.087 Uiso calc R 1 H
C14 0.6241(3) 0.66067(12) 0.53285(13) 0.0536(5) Uani d . 1 C
H14A 0.5727(3) 0.71549(12) 0.53314(13) 0.064 Uiso calc R 1 H
C15 0.1604(3) 0.73926(13) 0.10802(13) 0.0585(6) Uani d . 1 C
H15A 0.2745(3) 0.77484(13) 0.13036(13) 0.070 Uiso calc R 1 H
H15B 0.0662(3) 0.77267(13) 0.06441(13) 0.070 Uiso calc R 1 H
C16 0.2237(3) 0.66299(15) 0.05642(14) 0.0692(7) Uani d . 1 C
H16A 0.2739(3) 0.68176(15) -0.00037(14) 0.083 Uiso calc R 1 H
H16B 0.3303(3) 0.63396(15) 0.09766(14) 0.083 Uiso calc R 1 H
C17 -0.0139(3) 0.57745(13) 0.11097(14) 0.0642(6) Uani d . 1 C
H17A 0.0885(3) 0.54763(13) 0.15400(14) 0.077 Uiso calc R 1 H
H17B -0.1214(3) 0.53776(13) 0.09109(14) 0.077 Uiso calc R 1 H
C18 -0.0886(3) 0.65027(12) 0.16307(14) 0.0571(6) Uani d . 1 C
H18A -0.1994(3) 0.67717(12) 0.12247(14) 0.069 Uiso calc R 1 H
H18B -0.1342(3) 0.62956(12) 0.22025(14) 0.069 Uiso calc R 1 H

loop_
_atom_type_symbol
_atom_type_description
_atom_type_scat_dispersion_real
_atom_type_scat_dispersion_imag
_atom_type_scat_source
C C 0.0033 0.0016 'International Tables Vol C Tables 4.2.6.8 and 6.1.1.4'
H H 0.0000 0.0000 'International Tables Vol C Tables 4.2.6.8 and 6.1.1.4'
N N 0.0061 0.0033 'International Tables Vol C Tables 4.2.6.8 and 6.1.1.4'
O O 0.0106 0.0060 'International Tables Vol C Tables 4.2.6.8 and 6.1.1.4'

loop_
_geom_angle_atom_site_label_1
_geom_angle_atom_site_label_2
_geom_angle_atom_site_label_3
_geom_angle
C17 O3 C16 110.51(15)
C7 N C18 120.3(2)
C7 N C15 124.7(2)
C18 N C15 112.93(15)
C2 C1 C6 118.8(2)
C2 C1 C7 120.8(2)
C6 C1 C7 119.8(2)
C1 C2 C3 121.0(2)
C4 C3 C2 120.0(2)
C3 C4 C5 120.1(2)
C4 C5 C6 120.5(2)
C5 C6 C1 119.6(2)
C5 C6 C8 120.7(2)
C1 C6 C8 119.6(2)
O1 C7 N 122.3(2)
O1 C7 C1 118.9(2)
N C7 C1 118.7(2)
O2 C8 C9 121.4(2)
O2 C8 C6 119.3(2)
C9 C8 C6 119.2(2)
C14 C9 C10 119.1(2)
C14 C9 C8 121.9(2)
C10 C9 C8 118.9(2)
C9 C10 C11 119.8(2)
C12 C11 C10 119.9(2)
C11 C12 C13 120.9(2)
C12 C13 C14 119.3(2)
C9 C14 C13 121.0(2)
N C15 C16 110.1(2)
O3 C16 C15 111.7(2)
O3 C17 C18 111.9(2)
N C18 C17 109.5(2)

loop_
_geom_bond_atom_site_label_1
_geom_bond_atom_site_label_2
_geom_bond_distance
O1 C7 1.227(2)
O2 C8 1.217(2)
O3 C17 1.418(2)
O3 C16 1.424(2)
N C7 1.355(2)
N C18 1.455(2)
N C15 1.458(2)
C1 C2 1.382(2)
C1 C6 1.405(2)
C1 C7 1.492(3)
C2 C3 1.383(3)
C3 C4 1.372(3)
C4 C5 1.379(3)
C5 C6 1.387(3)
C6 C8 1.494(3)
C8 C9 1.488(2)
C9 C14 1.375(2)
C9 C10 1.392(3)
C10 C11 1.393(3)
C11 C12 1.368(3)
C12 C13 1.371(3)
C13 C14 1.390(3)
C15 C16 1.503(3)
C17 C18 1.495(3)

loop_
_geom_torsion_atom_site_label_1
_geom_torsion_atom_site_label_2
_geom_torsion_atom_site_label_3
_geom_torsion_atom_site_label_4
_geom_torsion
C6 C1 C2 C3 0.3(3)
C7 C1 C2 C3 171.6(2)
C1 C2 C3 C4 -1.0(3)
C2 C3 C4 C5 1.0(3)
C3 C4 C5 C6 -0.4(3)
C4 C5 C6 C1 -0.3(3)
C4 C5 C6 C8 176.1(2)
C2 C1 C6 C5 0.3(3)
C7 C1 C6 C5 -171.1(2)
C2 C1 C6 C8 -176.1(2)
C7 C1 C6 C8 12.5(2)
C18 N C7 O1 -5.5(3)
C15 N C7 O1 -168.0(2)
C18 N C7 C1 177.0(2)
C15 N C7 C1 14.5(3)
C2 C1 C7 O1 -105.4(2)
C6 C1 C7 O1 65.8(2)
C2 C1 C7 N 72.2(2)
C6 C1 C7 N -116.6(2)
C5 C6 C8 O2 -126.4(2)
C1 C6 C8 O2 50.0(3)
C5 C6 C8 C9 53.8(2)
C1 C6 C8 C9 -129.8(2)
O2 C8 C9 C14 -161.3(2)
C6 C8 C9 C14 18.5(3)
O2 C8 C9 C10 14.9(3)
C6 C8 C9 C10 -165.3(2)
C14 C9 C10 C11 0.3(3)
C8 C9 C10 C11 -175.9(2)
C9 C10 C11 C12 0.4(3)
C10 C11 C12 C13 -1.0(3)
C11 C12 C13 C14 0.7(3)
C10 C9 C14 C13 -0.5(3)
C8 C9 C14 C13 175.6(2)
C12 C13 C14 C9 0.0(3)
C7 N C15 C16 111.1(2)
C18 N C15 C16 -52.5(2)
C17 O3 C16 C15 -58.2(2)
N C15 C16 O3 54.3(2)
C16 O3 C17 C18 59.4(2)
C7 N C18 C17 -111.2(2)
C15 N C18 C17 53.2(2)
O3 C17 C18 N -56.3(2)
